data_7021988
loop_
_publ_author_name
'Al-Harbi, Ahmed'
'Rong, Yi'
'Parkin, Gerard'

_publ_section_title
;
 Synthesis and structural characterization of tris(2-pyridonyl)methyl
 complexes of zinc and thallium: a new class of metallacarbatranes and a
 monovalent thallium alkyl compound.
;
_journal_issue 39
_journal_name_full 'Dalton transactions (Cambridge, England : 2003)'
_journal_page_first 14053
_journal_page_last 14057
_journal_paper_doi 10.1039/c3dt52163j
_journal_volume 42
_journal_year 2013
_chemical_formula_sum 'C46 H66 N4 O3 Si2 Zn'
_chemical_formula_weight 844.58
_chemical_name_systematic
; 
 ? 
;
_space_group_IT_number 19
_symmetry_cell_setting orthorhombic
_symmetry_space_group_name_Hall 'P 2ac 2ab'
_symmetry_space_group_name_H-M 'P 21 21 21'
_atom_sites_solution_hydrogens geom
_atom_sites_solution_primary direct
_atom_sites_solution_secondary difmap
_audit_creation_method SHELXL-97
_cell_angle_alpha 90.00
_cell_angle_beta 90.00
_cell_angle_gamma 90.00
_cell_formula_units_Z 4
_cell_length_a 13.8655(11)
_cell_length_b 15.0021(12)
_cell_length_c 22.8550(18)
_cell_measurement_reflns_used 9728
_cell_measurement_temperature 150(2)
_cell_measurement_theta_max 30.38
_cell_measurement_theta_min 2.19
_cell_volume 4754.1(7)
_computing_cell_refinement 'Bruker SAINT'
_computing_data_collection 'Bruker APEX2'
_computing_data_reduction 'Bruker SAINT'
_computing_molecular_graphics 'Bruker SHELXTL'
_computing_publication_material 'Bruker SHELXTL'
_computing_structure_refinement 'SHELXL-97 (Sheldrick, 2008)'
_computing_structure_solution 'SHELXS-97 (Sheldrick, 2008)'
_diffrn_ambient_temperature 150(2)
_diffrn_measured_fraction_theta_full 0.996
_diffrn_measured_fraction_theta_max 0.996
_diffrn_measurement_device_type 'Bruker APEX-II CCD'
_diffrn_measurement_method '\f and \w scans'
_diffrn_radiation_monochromator graphite
_diffrn_radiation_source 'fine-focus sealed tube'
_diffrn_radiation_type MoK\a
_diffrn_radiation_wavelength 0.71073
_diffrn_reflns_av_R_equivalents 0.0473
_diffrn_reflns_av_sigmaI/netI 0.0380
_diffrn_reflns_limit_h_max 19
_diffrn_reflns_limit_h_min -19
_diffrn_reflns_limit_k_max 21
_diffrn_reflns_limit_k_min -21
_diffrn_reflns_limit_l_max 32
_diffrn_reflns_limit_l_min -32
_diffrn_reflns_number 76604
_diffrn_reflns_theta_full 30.55
_diffrn_reflns_theta_max 30.55
_diffrn_reflns_theta_min 1.62
_exptl_absorpt_coefficient_mu 0.608
_exptl_absorpt_correction_T_max 0.9417
_exptl_absorpt_correction_T_min 0.7757
_exptl_absorpt_correction_type empirical
_exptl_absorpt_process_details sadabs
_exptl_crystal_colour Colorless
_exptl_crystal_density_diffrn 1.180
_exptl_crystal_density_method 'not measured'
_exptl_crystal_description Block
_exptl_crystal_F_000 1808
_exptl_crystal_size_max 0.44
_exptl_crystal_size_mid 0.35
_exptl_crystal_size_min 0.10
_refine_diff_density_max 0.410
_refine_diff_density_min -0.249
_refine_diff_density_rms 0.052
_refine_ls_abs_structure_details 'Flack H D (1983), Acta Cryst. A39, 876-881'
_refine_ls_abs_structure_Flack -0.012(6)
_refine_ls_extinction_method none
_refine_ls_goodness_of_fit_ref 1.019
_refine_ls_hydrogen_treatment constr
_refine_ls_matrix_type full
_refine_ls_number_parameters 520
_refine_ls_number_reflns 14503
_refine_ls_number_restraints 0
_refine_ls_restrained_S_all 1.019
_refine_ls_R_factor_all 0.0536
_refine_ls_R_factor_gt 0.0361
_refine_ls_shift/su_max 0.001
_refine_ls_shift/su_mean 0.000
_refine_ls_structure_factor_coef Fsqd
_refine_ls_weighting_details 'calc w=1/[\s^2^(Fo^2^)+(0.0461P)^2^+0.5140P] where P=(Fo^2^+2Fc^2^)/3'
_refine_ls_weighting_scheme calc
_refine_ls_wR_factor_gt 0.0797
_refine_ls_wR_factor_ref 0.0877
_reflns_number_gt 11909
_reflns_number_total 14503
_reflns_threshold_expression >2sigma(I)
_cod_data_source_file c3dt52163j.txt
_cod_data_source_block to3znns10
_cod_depositor_comments
;
The following automatic conversions were performed:

'_symmetry_cell_setting' value 'Orthorhombic' changed to
'orthorhombic' according to
/home/saulius/struct/CIF-dictionaries/cif_core.dic dictionary named
'cif_core.dic' version 2.4.2 from 2011-04-26.

Automatic conversion script
Id: cif_fix_values 1891 2012-01-12 08:04:46Z andrius 
;
_cod_original_sg_symbol_H-M P2(1)2(1)2(1)
_cod_database_code 7021988

loop_
_symmetry_equiv_pos_as_xyz
'x, y, z'
'-x+1/2, -y, z+1/2'
'-x, y+1/2, -z+1/2'
'x+1/2, -y+1/2, -z'

loop_
_atom_site_label
_atom_site_type_symbol
_atom_site_fract_x
_atom_site_fract_y
_atom_site_fract_z
_atom_site_U_iso_or_equiv
_atom_site_adp_type
_atom_site_occupancy
_atom_site_symmetry_multiplicity
_atom_site_calc_flag
_atom_site_refinement_flags
Zn Zn -0.413799(14) -0.745622(13) -0.089528(8) 0.02253(5) Uani 1 1 d .
O1 O -0.41615(9) -0.88456(8) -0.08024(6) 0.0275(3) Uani 1 1 d .
O2 O -0.56470(11) -0.72364(11) -0.13898(6) 0.0391(4) Uani 1 1 d .
O3 O -0.35204(10) -0.68755(11) -0.01060(6) 0.0354(3) Uani 1 1 d .
N1 N -0.56025(10) -0.85135(9) -0.03672(6) 0.0189(3) Uani 1 1 d .
N2 N -0.60400(10) -0.69727(9) -0.04404(6) 0.0206(3) Uani 1 1 d .
N3 N -0.48918(9) -0.74601(11) 0.02968(6) 0.0197(3) Uani 1 1 d .
N4 N -0.32916(12) -0.70611(10) -0.15002(7) 0.0253(3) Uani 1 1 d .
Si1 Si -0.29311(4) -0.78644(4) -0.19809(2) 0.02577(11) Uani 1 1 d .
Si2 Si -0.32949(4) -0.59417(3) -0.16173(2) 0.02709(11) Uani 1 1 d .
C1 C -0.52586(11) -0.75967(12) -0.02976(7) 0.0195(3) Uani 1 1 d .
C11 C -0.49838(12) -0.91014(12) -0.06448(8) 0.0221(3) Uani 1 1 d .
C12 C -0.53301(13) -0.99832(12) -0.07383(8) 0.0240(4) Uani 1 1 d .
H12A H -0.4921 -1.0401 -0.0928 0.029 Uiso 1 1 calc R
C13 C -0.62231(13) -1.02514(11) -0.05668(8) 0.0220(3) Uani 1 1 d .
C14 C -0.66157(15) -1.11802(12) -0.06717(9) 0.0291(4) Uani 1 1 d .
C15 C -0.75287(17) -1.11023(16) -0.10433(10) 0.0410(5) Uani 1 1 d .
H15A H -0.7370 -1.0823 -0.1419 0.061 Uiso 1 1 calc R
H15B H -0.8005 -1.0736 -0.0837 0.061 Uiso 1 1 calc R
H15C H -0.7796 -1.1698 -0.1112 0.061 Uiso 1 1 calc R
C16 C -0.6883(2) -1.15993(15) -0.00803(10) 0.0435(6) Uani 1 1 d .
H16A H -0.6305 -1.1646 0.0164 0.065 Uiso 1 1 calc R
H16B H -0.7153 -1.2195 -0.0145 0.065 Uiso 1 1 calc R
H16C H -0.7362 -1.1224 0.0117 0.065 Uiso 1 1 calc R
C17 C -0.58931(18) -1.17784(13) -0.09853(10) 0.0401(5) Uani 1 1 d .
H17A H -0.5722 -1.1512 -0.1363 0.060 Uiso 1 1 calc R
H17B H -0.6181 -1.2367 -0.1050 0.060 Uiso 1 1 calc R
H17C H -0.5312 -1.1841 -0.0745 0.060 Uiso 1 1 calc R
C18 C -0.68226(12) -0.96134(12) -0.02873(7) 0.0217(3) Uani 1 1 d .
H18A H -0.7450 -0.9780 -0.0160 0.026 Uiso 1 1 calc R
C19 C -0.65098(12) -0.87738(12) -0.02007(8) 0.0209(3) Uani 1 1 d .
H19A H -0.6927 -0.8353 -0.0020 0.025 Uiso 1 1 calc R
C21 C -0.61525(13) -0.68155(13) -0.10387(8) 0.0261(4) Uani 1 1 d .
C22 C -0.68423(14) -0.61512(13) -0.11980(8) 0.0298(4) Uani 1 1 d .
H22A H -0.6934 -0.6027 -0.1602 0.036 Uiso 1 1 calc R
C23 C -0.73733(13) -0.56887(11) -0.08025(9) 0.0259(4) Uani 1 1 d .
C24 C -0.80534(14) -0.49333(12) -0.09770(10) 0.0325(4) Uani 1 1 d .
C25 C -0.8249(2) -0.4909(2) -0.16316(12) 0.0625(8) Uani 1 1 d .
H25A H -0.8670 -0.4404 -0.1723 0.094 Uiso 1 1 calc R
H25B H -0.8565 -0.5465 -0.1751 0.094 Uiso 1 1 calc R
H25C H -0.7638 -0.4845 -0.1843 0.094 Uiso 1 1 calc R
C26 C -0.7568(2) -0.40634(15) -0.08150(16) 0.0663(9) Uani 1 1 d .
H26A H -0.7965 -0.3563 -0.0949 0.099 Uiso 1 1 calc R
H26B H -0.6932 -0.4033 -0.1002 0.099 Uiso 1 1 calc R
H26C H -0.7492 -0.4031 -0.0389 0.099 Uiso 1 1 calc R
C27 C -0.90065(18) -0.5026(2) -0.06614(15) 0.0670(9) Uani 1 1 d .
H27A H -0.9445 -0.4552 -0.0789 0.101 Uiso 1 1 calc R
H27B H -0.8901 -0.4979 -0.0239 0.101 Uiso 1 1 calc R
H27C H -0.9291 -0.5608 -0.0752 0.101 Uiso 1 1 calc R
C28 C -0.72462(15) -0.59056(13) -0.02026(9) 0.0304(4) Uani 1 1 d .
H28A H -0.7621 -0.5611 0.0087 0.037 Uiso 1 1 calc R
C29 C -0.65958(14) -0.65272(13) -0.00411(8) 0.0266(4) Uani 1 1 d .
H29A H -0.6521 -0.6660 0.0363 0.032 Uiso 1 1 calc R
C31 C -0.39883(13) -0.70617(13) 0.03414(8) 0.0254(4) Uani 1 1 d .
C32 C -0.36532(13) -0.68659(12) 0.09198(9) 0.0269(4) Uani 1 1 d .
H32A H -0.3058 -0.6559 0.0961 0.032 Uiso 1 1 calc R
C33 C -0.41386(14) -0.70943(12) 0.14092(7) 0.0238(3) Uani 1 1 d .
C34 C -0.38024(14) -0.68409(14) 0.20245(9) 0.0290(4) Uani 1 1 d .
C35 C -0.45474(18) -0.62164(19) 0.22893(11) 0.0504(6) Uani 1 1 d .
H35A H -0.4590 -0.5673 0.2052 0.076 Uiso 1 1 calc R
H35B H -0.4355 -0.6061 0.2689 0.076 Uiso 1 1 calc R
H35C H -0.5177 -0.6513 0.2297 0.076 Uiso 1 1 calc R
C36 C -0.28239(16) -0.63770(16) 0.20116(9) 0.0395(5) Uani 1 1 d .
H36A H -0.2868 -0.5835 0.1774 0.059 Uiso 1 1 calc R
H36B H -0.2342 -0.6779 0.1842 0.059 Uiso 1 1 calc R
H36C H -0.2632 -0.6219 0.2411 0.059 Uiso 1 1 calc R
C37 C -0.37150(18) -0.76836(17) 0.23994(10) 0.0466(6) Uani 1 1 d .
H37A H -0.4344 -0.7979 0.2423 0.070 Uiso 1 1 calc R
H37B H -0.3500 -0.7521 0.2794 0.070 Uiso 1 1 calc R
H37C H -0.3245 -0.8089 0.2222 0.070 Uiso 1 1 calc R
C38 C -0.50162(12) -0.75760(14) 0.13359(7) 0.0252(3) Uani 1 1 d .
H38A H -0.5359 -0.7784 0.1669 0.030 Uiso 1 1 calc R
C39 C -0.53615(12) -0.77375(11) 0.07941(8) 0.0233(4) Uani 1 1 d .
H39A H -0.5951 -0.8055 0.0755 0.028 Uiso 1 1 calc R
C41 C -0.21296(16) -0.74192(17) -0.25745(9) 0.0396(5) Uani 1 1 d .
H41A H -0.1597 -0.7083 -0.2399 0.059 Uiso 1 1 calc R
H41B H -0.2503 -0.7026 -0.2831 0.059 Uiso 1 1 calc R
H41C H -0.1870 -0.7916 -0.2804 0.059 Uiso 1 1 calc R
C42 C -0.39715(16) -0.84138(17) -0.23525(11) 0.0450(6) Uani 1 1 d .
H42A H -0.4419 -0.8646 -0.2058 0.068 Uiso 1 1 calc R
H42B H -0.3736 -0.8905 -0.2596 0.068 Uiso 1 1 calc R
H42C H -0.4306 -0.7978 -0.2599 0.068 Uiso 1 1 calc R
C43 C -0.22283(14) -0.87629(13) -0.16100(9) 0.0294(4) Uani 1 1 d .
H43A H -0.2613 -0.9016 -0.1291 0.044 Uiso 1 1 calc R
H43B H -0.1630 -0.8513 -0.1451 0.044 Uiso 1 1 calc R
H43C H -0.2073 -0.9232 -0.1893 0.044 Uiso 1 1 calc R
C51 C -0.20590(18) -0.54377(15) -0.15709(13) 0.0484(6) Uani 1 1 d .
H51A H -0.1649 -0.5691 -0.1878 0.073 Uiso 1 1 calc R
H51B H -0.1778 -0.5568 -0.1187 0.073 Uiso 1 1 calc R
H51C H -0.2105 -0.4791 -0.1624 0.073 Uiso 1 1 calc R
C52 C -0.40301(19) -0.53481(14) -0.10544(10) 0.0444(6) Uani 1 1 d .
H52A H -0.4704 -0.5541 -0.1083 0.067 Uiso 1 1 calc R
H52B H -0.3992 -0.4704 -0.1121 0.067 Uiso 1 1 calc R
H52C H -0.3781 -0.5488 -0.0664 0.067 Uiso 1 1 calc R
C53 C -0.3830(2) -0.56052(16) -0.23344(10) 0.0456(6) Uani 1 1 d .
H53A H -0.4483 -0.5850 -0.2367 0.068 Uiso 1 1 calc R
H53B H -0.3430 -0.5836 -0.2654 0.068 Uiso 1 1 calc R
H53C H -0.3858 -0.4953 -0.2358 0.068 Uiso 1 1 calc R
C61 C -0.11330(16) -0.80417(17) 0.28924(10) 0.0417(5) Uani 1 1 d .
H61A H -0.0795 -0.8025 0.2531 0.050 Uiso 1 1 calc R
C62 C -0.12940(16) -0.72706(15) 0.32015(10) 0.0383(5) Uani 1 1 d .
H62A H -0.1052 -0.6720 0.3058 0.046 Uiso 1 1 calc R
C63 C -0.18032(18) -0.72932(15) 0.37164(10) 0.0438(5) Uani 1 1 d .
H63A H -0.1915 -0.6757 0.3927 0.053 Uiso 1 1 calc R
C64 C -0.2151(2) -0.80827(18) 0.39281(11) 0.0523(6) Uani 1 1 d .
H64A H -0.2512 -0.8094 0.4281 0.063 Uiso 1 1 calc R
C65 C -0.1975(2) -0.88598(17) 0.36287(12) 0.0518(6) Uani 1 1 d .
H65A H -0.2205 -0.9411 0.3779 0.062 Uiso 1 1 calc R
C66 C -0.14673(17) -0.88423(16) 0.31124(11) 0.0456(6) Uani 1 1 d .
H66A H -0.1346 -0.9381 0.2907 0.055 Uiso 1 1 calc R
C71 C -0.4848(2) -1.3597(2) 0.00938(14) 0.0620(8) Uani 1 1 d .
H71A H -0.4695 -1.3503 -0.0307 0.074 Uiso 1 1 calc R
C72 C -0.4750(2) -1.2918(2) 0.04848(16) 0.0667(8) Uani 1 1 d .
H72A H -0.4527 -1.2352 0.0357 0.080 Uiso 1 1 calc R
C73 C -0.4972(2) -1.3052(2) 0.10672(15) 0.0705(9) Uani 1 1 d .
H73A H -0.4905 -1.2580 0.1341 0.085 Uiso 1 1 calc R
C74 C -0.5287(2) -1.3866(3) 0.12439(14) 0.0747(10) Uani 1 1 d .
H74A H -0.5444 -1.3959 0.1644 0.090 Uiso 1 1 calc R
C75 C -0.5383(2) -1.4553(2) 0.08553(15) 0.0730(9) Uani 1 1 d .
H75A H -0.5597 -1.5121 0.0985 0.088 Uiso 1 1 calc R
C76 C -0.5169(2) -1.4413(2) 0.02769(13) 0.0637(8) Uani 1 1 d .
H76A H -0.5243 -1.4884 0.0003 0.076 Uiso 1 1 calc R

loop_
_atom_site_aniso_label
_atom_site_aniso_U_11
_atom_site_aniso_U_22
_atom_site_aniso_U_33
_atom_site_aniso_U_23
_atom_site_aniso_U_13
_atom_site_aniso_U_12
Zn 0.02163(9) 0.02390(9) 0.02206(9) -0.00010(8) 0.00416(8) -0.00330(9)
O1 0.0203(5) 0.0241(6) 0.0380(7) 0.0001(5) 0.0086(6) -0.0017(5)
O2 0.0408(8) 0.0566(10) 0.0200(6) -0.0036(6) 0.0007(6) 0.0204(7)
O3 0.0280(7) 0.0566(9) 0.0216(7) -0.0009(6) 0.0010(5) -0.0190(7)
N1 0.0169(6) 0.0203(7) 0.0195(7) -0.0016(5) 0.0008(5) -0.0017(5)
N2 0.0207(7) 0.0203(7) 0.0208(7) -0.0002(5) 0.0001(5) 0.0001(5)
N3 0.0187(6) 0.0213(7) 0.0192(6) -0.0018(6) -0.0011(5) -0.0021(6)
N4 0.0289(8) 0.0227(7) 0.0243(7) 0.0002(6) 0.0073(6) -0.0013(6)
Si1 0.0260(2) 0.0286(2) 0.0227(2) -0.0028(2) 0.0018(2) 0.0023(2)
Si2 0.0322(3) 0.0231(2) 0.0259(2) 0.0018(2) 0.0024(2) -0.0046(2)
C1 0.0201(7) 0.0186(8) 0.0197(7) -0.0006(6) -0.0018(6) -0.0019(7)
C11 0.0201(8) 0.0215(8) 0.0246(8) 0.0001(7) 0.0018(7) 0.0025(7)
C12 0.0236(8) 0.0215(8) 0.0268(9) -0.0003(7) 0.0051(7) 0.0021(7)
C13 0.0261(8) 0.0202(8) 0.0196(8) 0.0011(6) -0.0008(7) -0.0021(7)
C14 0.0363(10) 0.0206(8) 0.0305(9) -0.0024(7) 0.0083(8) -0.0084(8)
C15 0.0408(12) 0.0394(12) 0.0428(13) -0.0122(10) 0.0019(10) -0.0152(10)
C16 0.0600(15) 0.0295(11) 0.0409(12) 0.0072(9) 0.0156(11) -0.0068(10)
C17 0.0487(12) 0.0230(9) 0.0486(13) -0.0067(8) 0.0114(11) -0.0049(9)
C18 0.0189(8) 0.0244(8) 0.0217(8) -0.0015(6) 0.0018(6) -0.0035(7)
C19 0.0170(8) 0.0247(9) 0.0211(8) -0.0027(7) -0.0010(6) 0.0019(6)
C21 0.0266(9) 0.0305(9) 0.0213(9) 0.0005(7) -0.0006(7) 0.0034(7)
C22 0.0312(10) 0.0343(10) 0.0239(9) 0.0063(8) -0.0020(7) 0.0023(8)
C23 0.0237(9) 0.0179(8) 0.0360(10) 0.0034(7) -0.0004(7) -0.0026(6)
C24 0.0296(10) 0.0219(8) 0.0460(12) 0.0079(8) 0.0008(9) 0.0028(7)
C25 0.080(2) 0.0590(17) 0.0481(15) 0.0086(13) -0.0100(15) 0.0355(15)
C26 0.0661(17) 0.0243(11) 0.108(3) 0.0043(14) -0.0285(18) 0.0026(11)
C27 0.0347(13) 0.0702(18) 0.096(2) 0.0443(16) 0.0159(14) 0.0199(12)
C28 0.0363(11) 0.0251(9) 0.0299(10) -0.0040(8) 0.0023(8) 0.0081(8)
C29 0.0322(10) 0.0271(9) 0.0206(9) -0.0028(7) 0.0031(7) 0.0043(8)
C31 0.0231(9) 0.0296(9) 0.0235(8) 0.0008(7) -0.0007(7) -0.0073(7)
C32 0.0223(8) 0.0331(9) 0.0254(9) 0.0004(8) -0.0031(7) -0.0069(7)
C33 0.0245(8) 0.0252(8) 0.0218(8) 0.0005(6) -0.0034(7) 0.0012(8)
C34 0.0265(9) 0.0378(10) 0.0229(9) -0.0017(8) -0.0050(7) -0.0034(8)
C35 0.0432(13) 0.0684(17) 0.0396(13) -0.0242(12) -0.0082(10) 0.0054(12)
C36 0.0389(11) 0.0522(13) 0.0273(10) 0.0005(9) -0.0098(9) -0.0144(10)
C37 0.0495(13) 0.0586(16) 0.0315(11) 0.0130(10) -0.0145(10) -0.0122(11)
C38 0.0233(8) 0.0325(10) 0.0199(7) 0.0026(8) 0.0022(6) -0.0025(8)
C39 0.0202(8) 0.0252(8) 0.0245(9) 0.0011(6) 0.0018(6) -0.0042(6)
C41 0.0484(12) 0.0428(12) 0.0276(9) 0.0047(9) 0.0115(8) 0.0092(11)
C42 0.0367(12) 0.0499(14) 0.0485(14) -0.0170(11) -0.0086(10) 0.0051(10)
C43 0.0277(9) 0.0276(9) 0.0328(10) -0.0004(8) 0.0040(8) 0.0017(7)
C51 0.0422(13) 0.0349(12) 0.0680(17) 0.0091(12) -0.0051(12) -0.0115(10)
C52 0.0624(15) 0.0253(10) 0.0454(13) -0.0050(9) 0.0114(12) 0.0023(10)
C53 0.0603(15) 0.0379(12) 0.0385(12) 0.0037(10) -0.0111(11) 0.0065(11)
C61 0.0310(11) 0.0606(15) 0.0335(11) -0.0039(10) -0.0019(9) 0.0054(10)
C62 0.0344(11) 0.0382(12) 0.0423(12) 0.0048(9) -0.0045(9) -0.0013(9)
C63 0.0530(14) 0.0351(12) 0.0433(12) -0.0101(9) 0.0032(10) -0.0017(10)
C64 0.0692(17) 0.0477(14) 0.0400(13) -0.0035(11) 0.0131(12) -0.0074(13)
C65 0.0627(17) 0.0364(13) 0.0565(16) 0.0032(11) 0.0010(13) -0.0089(12)
C66 0.0466(13) 0.0398(12) 0.0504(14) -0.0167(11) -0.0060(11) 0.0064(10)
C71 0.0537(17) 0.077(2) 0.0555(17) 0.0009(15) -0.0027(14) 0.0006(15)
C72 0.0516(16) 0.0597(18) 0.089(2) -0.0038(17) -0.0127(16) 0.0110(14)
C73 0.0562(17) 0.077(2) 0.079(2) -0.0339(18) -0.0090(16) 0.0196(16)
C74 0.072(2) 0.095(3) 0.0567(18) -0.0153(18) 0.0190(16) 0.007(2)
C75 0.073(2) 0.075(2) 0.071(2) -0.0106(18) 0.0303(18) -0.0157(16)
C76 0.0578(17) 0.076(2) 0.0570(17) -0.0197(15) 0.0083(14) -0.0113(15)

loop_
_atom_type_symbol
_atom_type_description
_atom_type_scat_dispersion_real
_atom_type_scat_dispersion_imag
_atom_type_scat_source
C C 0.0033 0.0016 'International Tables Vol C Tables 4.2.6.8 and 6.1.1.4'
H H 0.0000 0.0000 'International Tables Vol C Tables 4.2.6.8 and 6.1.1.4'
N N 0.0061 0.0033 'International Tables Vol C Tables 4.2.6.8 and 6.1.1.4'
O O 0.0106 0.0060 'International Tables Vol C Tables 4.2.6.8 and 6.1.1.4'
Si Si 0.0817 0.0704 'International Tables Vol C Tables 4.2.6.8 and 6.1.1.4'
Zn Zn 0.2839 1.4301 'International Tables Vol C Tables 4.2.6.8 and 6.1.1.4'

loop_
_geom_angle_atom_site_label_1
_geom_angle_atom_site_label_2
_geom_angle_atom_site_label_3
_geom_angle
N4 Zn C1 165.26(7)
N4 Zn O1 113.08(6)
C1 Zn O1 79.69(6)
N4 Zn O3 103.53(6)
C1 Zn O3 77.90(6)
O1 Zn O3 108.66(6)
N4 Zn O2 98.76(6)
C1 Zn O2 70.85(5)
O1 Zn O2 99.83(5)
O3 Zn O2 132.64(5)
C11 O1 Zn 110.31(11)
C21 O2 Zn 104.96(12)
C31 O3 Zn 112.71(12)
C19 N1 C11 120.95(14)
C19 N1 C1 122.42(14)
C11 N1 C1 116.51(13)
C29 N2 C21 120.50(15)
C29 N2 C1 125.35(14)
C21 N2 C1 114.06(14)
C39 N3 C31 119.73(14)
C39 N3 C1 124.06(14)
C31 N3 C1 116.13(13)
Si2 N4 Si1 126.66(9)
Si2 N4 Zn 114.79(8)
Si1 N4 Zn 115.31(8)
N4 Si1 C42 112.25(9)
N4 Si1 C43 111.75(9)
C42 Si1 C43 106.94(11)
N4 Si1 C41 112.82(10)
C42 Si1 C41 106.62(11)
C43 Si1 C41 106.03(10)
N4 Si2 C52 111.34(9)
N4 Si2 C53 113.95(10)
C52 Si2 C53 104.98(12)
N4 Si2 C51 112.75(10)
C52 Si2 C51 105.51(12)
C53 Si2 C51 107.67(12)
N1 C1 N3 110.19(13)
N1 C1 N2 109.53(12)
N3 C1 N2 111.90(13)
N1 C1 Zn 105.49(10)
N3 C1 Zn 109.61(10)
N2 C1 Zn 109.92(10)
O1 C11 N1 119.96(16)
O1 C11 C12 123.17(16)
N1 C11 C12 116.87(15)
C13 C12 C11 122.61(16)
C12 C13 C18 117.61(16)
C12 C13 C14 123.63(17)
C18 C13 C14 118.74(16)
C13 C14 C17 112.32(16)
C13 C14 C15 108.37(17)
C17 C14 C15 109.15(17)
C13 C14 C16 108.90(16)
C17 C14 C16 109.35(18)
C15 C14 C16 108.68(18)
C19 C18 C13 120.54(16)
C18 C19 N1 121.40(16)
O2 C21 N2 119.03(16)
O2 C21 C22 124.71(17)
N2 C21 C22 116.24(16)
C23 C22 C21 123.39(17)
C22 C23 C28 117.31(17)
C22 C23 C24 122.72(18)
C28 C23 C24 119.92(17)
C27 C24 C26 110.6(2)
C27 C24 C25 108.4(2)
C26 C24 C25 107.4(2)
C27 C24 C23 110.27(17)
C26 C24 C23 107.52(17)
C25 C24 C23 112.61(18)
C29 C28 C23 120.37(18)
C28 C29 N2 122.11(17)
O3 C31 N3 120.41(16)
O3 C31 C32 122.96(16)
N3 C31 C32 116.61(15)
C33 C32 C31 123.46(16)
C32 C33 C38 117.19(15)
C32 C33 C34 123.16(17)
C38 C33 C34 119.63(16)
C35 C34 C36 109.33(18)
C35 C34 C33 108.19(17)
C36 C34 C33 111.51(17)
C35 C34 C37 109.9(2)
C36 C34 C37 108.48(17)
C33 C34 C37 109.47(17)
C39 C38 C33 120.12(15)
C38 C39 N3 122.44(15)
C62 C61 C66 119.4(2)
C63 C62 C61 120.2(2)
C64 C63 C62 120.4(2)
C63 C64 C65 119.8(2)
C64 C65 C66 120.2(2)
C65 C66 C61 120.0(2)
C72 C71 C76 120.1(3)
C71 C72 C73 120.1(3)
C74 C73 C72 119.3(3)
C73 C74 C75 121.1(3)
C74 C75 C76 119.3(3)
C71 C76 C75 120.2(3)

loop_
_geom_bond_atom_site_label_1
_geom_bond_atom_site_label_2
_geom_bond_distance
Zn N4 1.9078(15)
Zn C1 2.0796(16)
Zn O1 2.0955(12)
Zn O3 2.1786(14)
Zn O2 2.4008(14)
O1 C11 1.256(2)
O2 C21 1.239(2)
O3 C31 1.243(2)
N1 C19 1.371(2)
N1 C11 1.384(2)
N1 C1 1.464(2)
N2 C29 1.369(2)
N2 C21 1.396(2)
N2 C1 1.469(2)
N3 C39 1.374(2)
N3 C31 1.392(2)
N3 C1 1.4650(19)
N4 Si2 1.7005(16)
N4 Si1 1.7058(16)
Si1 C42 1.866(2)
Si1 C43 1.867(2)
Si1 C41 1.877(2)
Si2 C52 1.868(2)
Si2 C53 1.869(2)
Si2 C51 1.876(2)
C11 C12 1.423(2)
C12 C13 1.360(2)
C13 C18 1.420(2)
C13 C14 1.515(2)
C14 C17 1.524(3)
C14 C15 1.529(3)
C14 C16 1.536(3)
C18 C19 1.347(2)
C21 C22 1.428(3)
C22 C23 1.357(3)
C23 C28 1.420(3)
C23 C24 1.527(3)
C24 C27 1.512(3)
C24 C26 1.514(3)
C24 C25 1.521(3)
C28 C29 1.349(3)
C31 C32 1.432(2)
C32 C33 1.350(3)
C33 C38 1.425(3)
C33 C34 1.529(2)
C34 C35 1.520(3)
C34 C36 1.525(3)
C34 C37 1.532(3)
C38 C39 1.350(2)
C61 C62 1.374(3)
C61 C66 1.382(4)
C62 C63 1.373(3)
C63 C64 1.367(3)
C64 C65 1.373(4)
C65 C66 1.374(4)
C71 C72 1.361(4)
C71 C76 1.368(4)
C72 C73 1.381(5)
C73 C74 1.358(5)
C74 C75 1.367(5)
C75 C76 1.371(4)
